data_2103792
loop_
_publ_author_name
'Clemente, Dore Augusto'
'Marzotto, Armando'

_publ_section_title
;
 22 Space-group changes
;
_journal_issue 1
_journal_name_full 'Acta Crystallographica Section B'
_journal_page_first 43
_journal_page_last 50
_journal_paper_doi 10.1107/S0108768102022668
_journal_volume 59
_journal_year 2003
_chemical_formula_sum 'C17 H20 N O5 V'
_chemical_formula_weight 369.28
_chemical_name_systematic
;(2-Hydroxyethanolato)-oxo-(N-(1-oxy-2-methylprop-2-yl)-2-oxy-1-naphthaldimato)-
-vanadium(v)
;
_space_group_IT_number 78
_symmetry_space_group_name_Hall 'P 4cw'
_symmetry_space_group_name_H-M 'P 43'
_atom_sites_solution_hydrogens geom
_atom_sites_solution_primary direct
_atom_sites_solution_secondary difmap
_cell_angle_alpha 90.00
_cell_angle_beta 90.00
_cell_angle_gamma 90.00
_cell_formula_units_Z 4
_cell_length_a 9.717(8)
_cell_length_b 9.717(8)
_cell_length_c 18.217(9)
_cell_measurement_temperature 293(2)
_cell_volume 1720(2)
_computing_structure_refinement 'SHELXL-97 (Sheldrick, 1997)'
_computing_structure_solution 'SHELXS-97 (Sheldrick, 1990)'
_diffrn_ambient_temperature 293(2)
_diffrn_measured_fraction_theta_full 0.399
_diffrn_measured_fraction_theta_max 0.399
_diffrn_radiation_monochromator graphite
_diffrn_radiation_source 'fine-focus sealed tube'
_diffrn_radiation_type MoK\a
_diffrn_radiation_wavelength 0.71070
_diffrn_reflns_av_R_equivalents 0.0135
_diffrn_reflns_av_sigmaI/netI 0.0926
_diffrn_reflns_limit_h_max 12
_diffrn_reflns_limit_h_min -12
_diffrn_reflns_limit_k_max 12
_diffrn_reflns_limit_k_min -12
_diffrn_reflns_limit_l_max 18
_diffrn_reflns_limit_l_min -18
_diffrn_reflns_number 23096
_diffrn_reflns_theta_full 45.48
_diffrn_reflns_theta_max 45.48
_diffrn_reflns_theta_min 2.10
_exptl_absorpt_coefficient_mu 0.602
_exptl_crystal_density_diffrn 1.426
_exptl_crystal_density_method 'not measured'
_exptl_crystal_F_000 768
_refine_diff_density_max 0.065
_refine_diff_density_min -0.173
_refine_ls_abs_structure_details 'Flack H D (1983), Acta Cryst. A39, 876-881'
_refine_ls_abs_structure_Flack -0.009(2)
_refine_ls_extinction_method none
_refine_ls_goodness_of_fit_ref 0.178
_refine_ls_hydrogen_treatment mixed
_refine_ls_matrix_type full
_refine_ls_number_parameters 177
_refine_ls_number_reflns 5780
_refine_ls_number_restraints 1
_refine_ls_restrained_S_all 0.178
_refine_ls_R_factor_all 0.0077
_refine_ls_R_factor_gt 0.0076
_refine_ls_shift/su_max 1.238
_refine_ls_shift/su_mean 0.007
_refine_ls_structure_factor_coef Fsqd
_refine_ls_weighting_details 'calc w=1/[\s^2^(Fo^2^)+(0.1000P)^2^+0.0000P] where P=(Fo^2^+2Fc^2^)/3'
_refine_ls_weighting_scheme calc
_refine_ls_wR_factor_gt 0.0298
_refine_ls_wR_factor_ref 0.0306
_reflns_number_gt 5762
_reflns_number_total 5780
_reflns_threshold_expression >2sigma(I)
_cod_data_source_file an0613.cif
_cod_data_source_block doqzak
_cod_original_sg_symbol_H-M P43
_cod_database_code 2103792

loop_
_symmetry_equiv_pos_as_xyz
'x, y, z'
'-x, -y, z+1/2'
'-y, x, z+3/4'
'y, -x, z+1/4'

loop_
_atom_site_label
_atom_site_fract_x
_atom_site_fract_y
_atom_site_fract_z
_atom_site_U_iso_or_equiv
_atom_site_adp_type
_atom_site_calc_flag
_atom_site_occupancy
_atom_site_type_symbol
V1 0.069400(6) 0.780500(6) 0.904700(4) 0.02000(2) Uiso d 1 V
O1 -0.01470(3) 0.66230(3) 0.944000(18) 0.02000(4) Uiso d 1 O
O2 0.24500(3) 0.72300(3) 0.919600(17) 0.02000(4) Uiso d 1 O
O3 -0.07580(3) 0.85510(3) 0.848100(18) 0.02000(4) Uiso d 1 O
O4 0.18240(3) 0.97420(3) 0.855800(19) 0.02000(4) Uiso d 1 O
H36 0.1440(7) 0.9987(7) 0.8064(4) 0.0200(14) Uiso d 1 H
O5 0.06890(3) 0.90760(3) 0.979400(18) 0.02000(5) Uiso d 1 O
N1 0.11340(3) 0.67980(3) 0.80530(2) 0.02000(5) Uiso d 1 N
C1 0.33160(4) 0.69930(4) 0.85840(2) 0.02000(5) Uiso d 1 C
H1 0.4213(7) 0.6660(7) 0.8702(4) 0.0200(14) Uiso d 1 H
H2 0.3473(7) 0.7872(7) 0.8361(4) 0.0200(14) Uiso d 1 H
C2 0.25340(4) 0.61560(3) 0.80370(2) 0.02000(5) Uiso d 1 C
C3 0.03330(3) 0.65850(3) 0.75130(2) 0.02000(5) Uiso d 1 C
H37 0.0625(7) 0.5958(7) 0.7088(4) 0.0200(15) Uiso d 1 H
C4 -0.10290(4) 0.71460(3) 0.74200(2) 0.02000(5) Uiso d 1 C
C5 -0.14500(3) 0.81670(3) 0.79040(2) 0.02000(5) Uiso d 1 C
C6 -0.27200(4) 0.88860(3) 0.77550(2) 0.02000(5) Uiso d 1 C
H3 -0.3037(7) 0.9552(7) 0.8081(4) 0.0200(14) Uiso d 1 H
C7 -0.34410(3) 0.85950(3) 0.71490(2) 0.02000(5) Uiso d 1 C
H4 -0.4225(7) 0.9111(7) 0.7050(4) 0.0200(15) Uiso d 1 H
C8 -0.38570(3) 0.72790(3) 0.60060(2) 0.02000(5) Uiso d 1 C
H5 -0.4632(7) 0.7805(7) 0.5901(4) 0.0200(14) Uiso d 1 H
C9 -0.34860(4) 0.63010(3) 0.55650(2) 0.02000(5) Uiso d 1 C
H6 -0.4015(7) 0.6141(7) 0.5148(4) 0.0200(14) Uiso d 1 H
C10 -0.23600(3) 0.54940(4) 0.56820(3) 0.02000(5) Uiso d 1 C
H7 -0.2131(7) 0.4802(7) 0.5351(4) 0.0200(14) Uiso d 1 H
C11 -0.15530(3) 0.57210(3) 0.63060(2) 0.02000(5) Uiso d 1 C
H8 -0.0800(6) 0.5156(7) 0.6399(4) 0.0200(15) Uiso d 1 H
C12 -0.18600(3) 0.67770(4) 0.67910(2) 0.02000(6) Uiso d 1 C
C13 -0.30710(3) 0.75510(4) 0.66590(2) 0.02000(5) Uiso d 1 C
C14 0.23600(3) 0.46700(4) 0.82990(2) 0.02000(5) Uiso d 1 C
H9 0.1855(7) 0.4156(7) 0.7939(4) 0.0200(14) Uiso d 1 H
H10 0.1866(7) 0.4662(7) 0.8756(4) 0.0200(14) Uiso d 1 H
H11 0.3249(7) 0.4259(7) 0.8369(4) 0.0200(14) Uiso d 1 H
C15 0.32350(3) 0.62830(3) 0.72900(2) 0.02000(5) Uiso d 1 C
H12 0.2740(7) 0.5748(7) 0.6935(4) 0.0200(14) Uiso d 1 H
H13 0.4163(7) 0.5950(7) 0.7325(4) 0.0200(14) Uiso d 1 H
H14 0.3244(7) 0.7230(7) 0.7141(4) 0.0200(14) Uiso d 1 H
C16 0.15860(3) 1.08410(3) 0.90740(2) 0.02000(5) Uiso d 1 C
H15 0.2260(7) 1.1574(7) 0.9042(4) 0.0200(14) Uiso d 1 H
H16 0.0696(7) 1.1241(7) 0.8981(4) 0.0200(14) Uiso d 1 H
C17 0.15710(3) 1.02080(4) 0.97930(2) 0.02000(6) Uiso d 1 C
H17 0.2494(7) 0.9914(7) 0.9923(4) 0.0200(14) Uiso d 1 H
H18 0.1267(7) 1.0872(7) 1.0156(4) 0.0200(14) Uiso d 1 H

loop_
_atom_type_symbol
_atom_type_description
_atom_type_scat_dispersion_real
_atom_type_scat_dispersion_imag
_atom_type_scat_source
V V 0.3005 0.5294 'International Tables Vol C Tables 4.2.6.8 and 6.1.1.4'
O O 0.0106 0.0060 'International Tables Vol C Tables 4.2.6.8 and 6.1.1.4'
N N 0.0061 0.0033 'International Tables Vol C Tables 4.2.6.8 and 6.1.1.4'
C C 0.0033 0.0016 'International Tables Vol C Tables 4.2.6.8 and 6.1.1.4'
H H 0.0000 0.0000 'International Tables Vol C Tables 4.2.6.8 and 6.1.1.4'

loop_
_geom_angle_atom_site_label_1
_geom_angle_atom_site_label_2
_geom_angle_atom_site_label_3
_geom_angle
O1 V1 O2 101.215(17)
O1 V1 O5 98.72(5)
O2 V1 O5 95.66(2)
O1 V1 O3 98.03(3)
O2 V1 O3 154.18(2)
O5 V1 O3 98.29(4)
O1 V1 N1 99.03(4)
O2 V1 N1 78.14(3)
O5 V1 N1 162.028(15)
O3 V1 N1 81.99(5)
O1 V1 O4 173.358(14)
O2 V1 O4 82.200(14)
O5 V1 O4 75.17(4)
O3 V1 O4 80.52(2)
N1 V1 O4 87.21(4)
C1 O2 V1 119.40(4)
C5 O3 V1 135.65(3)
C16 O4 V1 105.71(4)
C16 O4 H36 110.5(4)
V1 O4 H36 110.8(4)
C17 O5 V1 121.84(3)
C3 N1 C2 118.26(4)
C3 N1 V1 128.15(4)
C2 N1 V1 113.30(3)
O2 C1 C2 108.15(5)
O2 C1 H1 114.9(5)
C2 C1 H1 115.5(4)
O2 C1 H2 106.5(4)
C2 C1 H2 106.5(4)
H1 C1 H2 104.6(6)
C1 C2 N1 102.85(3)
C1 C2 C15 108.88(5)
N1 C2 C15 112.90(4)
C1 C2 C14 111.22(5)
N1 C2 C14 106.67(3)
C15 C2 C14 113.80(3)
N1 C3 C4 126.27(4)
N1 C3 H37 120.8(4)
C4 C3 H37 113.0(4)
C5 C4 C3 117.77(4)
C5 C4 C12 121.02(4)
C3 C4 C12 120.78(4)
O3 C5 C4 124.40(4)
O3 C5 C6 117.02(3)
C4 C5 C6 118.56(5)
C7 C6 C5 120.03(4)
C7 C6 H3 120.0(4)
C5 C6 H3 120.0(4)
C6 C7 C13 123.06(4)
C6 C7 H4 118.4(5)
C13 C7 H4 118.6(5)
C9 C8 C13 120.00(5)
C9 C8 H5 120.1(5)
C13 C8 H5 119.9(5)
C8 C9 C10 123.26(5)
C8 C9 H6 118.4(4)
C10 C9 H6 118.4(4)
C9 C10 C11 119.11(4)
C9 C10 H7 120.4(4)
C11 C10 H7 120.5(4)
C12 C11 C10 120.93(4)
C12 C11 H8 119.3(4)
C10 C11 H8 119.7(4)
C11 C12 C13 117.60(4)
C11 C12 C4 124.61(4)
C13 C12 C4 117.79(3)
C7 C13 C12 119.36(4)
C7 C13 C8 121.66(4)
C12 C13 C8 118.93(3)
C2 C14 H9 109.5(4)
C2 C14 H10 109.5(4)
H9 C14 H10 109.4(6)
C2 C14 H11 109.5(4)
H9 C14 H11 109.5(6)
H10 C14 H11 109.3(6)
C2 C15 H12 109.5(4)
C2 C15 H13 109.4(5)
H12 C15 H13 109.5(6)
C2 C15 H14 109.5(4)
H12 C15 H14 109.5(6)
H13 C15 H14 109.5(6)
O4 C16 C17 106.08(6)
O4 C16 H15 113.4(4)
C17 C16 H15 111.9(5)
O4 C16 H16 109.2(4)
C17 C16 H16 108.8(5)
H15 C16 H16 107.4(5)
O5 C17 C16 110.04(4)
O5 C17 H17 109.6(4)
C16 C17 H17 109.7(5)
O5 C17 H18 109.7(4)
C16 C17 H18 109.7(4)
H17 C17 H18 108.1(6)

loop_
_geom_bond_atom_site_label_1
_geom_bond_atom_site_label_2
_geom_bond_distance
V1 O1 1.5810(11)
V1 O2 1.8159(15)
V1 O5 1.8377(9)
V1 O3 1.8919(12)
V1 N1 2.1022(10)
V1 O4 2.3541(17)
O2 C1 1.4157(8)
O3 C5 1.3024(7)
O4 C16 1.4413(9)
O4 H36 1.003(8)
O5 C17 1.3944(12)
N1 C3 1.2714(8)
N1 C2 1.4969(13)
C1 C2 1.4939(9)
C1 H1 0.954(7)
C1 H2 0.958(7)
C2 C15 1.5268(9)
C2 C14 1.5302(12)
C3 C4 1.4413(13)
C3 H37 1.025(7)
C4 C5 1.3889(9)
C4 C12 1.4469(9)
C5 C6 1.4438(12)
C6 C7 1.3377(8)
C6 H3 0.931(7)
C7 C13 1.3983(9)
C7 H4 0.930(7)
C8 C9 1.2956(9)
C8 C13 1.4381(8)
C8 H5 0.930(7)
C9 C10 1.3629(12)
C9 H6 0.930(7)
C10 C11 1.3985(8)
C10 H7 0.930(7)
C11 C12 1.3866(9)
C11 H8 0.930(6)
C12 C13 1.4171(12)
C14 H9 0.959(7)
C14 H10 0.961(7)
C14 H11 0.960(7)
C15 H12 0.959(7)
C15 H13 0.960(7)
C15 H14 0.959(7)
C16 C17 1.4471(9)
C16 H15 0.969(6)
C16 H16 0.963(7)
C17 H17 0.971(7)
C17 H18 0.970(7)
